data_4132658
loop_
_publ_author_name
'Chen, Si-Kai'
'Ma, Wen-Qiang'
'Yan, Zhi-Bo'
'Zhang, Fu-Min'
'Wang, Shao-Hua'
'Tu, Yong-Qiang'
'Zhang, Xiao-Ming'
'Tian, Jin-Miao'

_publ_section_title
;
 Organo-Cation Catalyzed Asymmetric Homo/Heterodialkylation of
 Bisoxindoles: Construction of Vicinal All-Carbon Quaternary Stereocenters
 and Total Synthesis of (-)-Chimonanthidine.
;
_journal_issue 32
_journal_name_full 'Journal of the American Chemical Society'
_journal_page_first 10099
_journal_page_last 10103
_journal_paper_doi 10.1021/jacs.8b05386
_journal_volume 140
_journal_year 2018
_chemical_absolute_configuration ad
_chemical_formula_moiety 'C32 H36 N2 O10'
_chemical_formula_sum 'C32 H36 N2 O10'
_chemical_formula_weight 608.63
_space_group_crystal_system triclinic
_space_group_IT_number 1
_space_group_name_Hall 'P 1'
_space_group_name_H-M_alt 'P 1'
_atom_sites_solution_hydrogens geom
_atom_sites_solution_primary direct
_audit_creation_date 2017-10-30
_audit_creation_method
;
Olex2 1.2
(compiled 2017.03.28 svn.r3405 for OlexSys, GUI svn.r5337)
;
_cell_angle_alpha 78.0860(10)
_cell_angle_beta 76.3090(10)
_cell_angle_gamma 77.6630(10)
_cell_formula_units_Z 2
_cell_length_a 11.4940(2)
_cell_length_b 11.7725(2)
_cell_length_c 12.7954(3)
_cell_measurement_reflns_used 8553
_cell_measurement_temperature 150(2)
_cell_measurement_theta_max 68.30
_cell_measurement_theta_min 3.60
_cell_volume 1621.03(6)
_computing_cell_refinement 'SAINT V8.38A (?, 2016)'
_computing_data_reduction 'SAINT V8.38A (?, 2016)'
_computing_molecular_graphics 'Olex2 (Dolomanov et al., 2009)'
_computing_publication_material 'Olex2 (Dolomanov et al., 2009)'
_computing_structure_refinement 'ShelXL (Sheldrick, 2015)'
_computing_structure_solution 'ShelXS (Sheldrick, 2008)'
_diffrn_ambient_temperature 149.99
_diffrn_measured_fraction_theta_full 0.980
_diffrn_measured_fraction_theta_max 0.979
_diffrn_measurement_device_type 'Bruker APEX-II CCD'
_diffrn_measurement_method '\f and \w scans'
_diffrn_radiation_type CuK\a
_diffrn_radiation_wavelength 1.54178
_diffrn_reflns_av_R_equivalents 0.0502
_diffrn_reflns_av_unetI/netI 0.0656
_diffrn_reflns_Laue_measured_fraction_full 0.980
_diffrn_reflns_Laue_measured_fraction_max 0.979
_diffrn_reflns_limit_h_max 13
_diffrn_reflns_limit_h_min -13
_diffrn_reflns_limit_k_max 14
_diffrn_reflns_limit_k_min -13
_diffrn_reflns_limit_l_max 15
_diffrn_reflns_limit_l_min -15
_diffrn_reflns_number 13381
_diffrn_reflns_point_group_measured_fraction_full 0.753
_diffrn_reflns_point_group_measured_fraction_max 0.749
_diffrn_reflns_theta_full 67.679
_diffrn_reflns_theta_max 68.292
_diffrn_reflns_theta_min 3.604
_diffrn_standards_number 0
_exptl_absorpt_coefficient_mu 0.776
_exptl_absorpt_correction_T_max 0.7531
_exptl_absorpt_correction_T_min 0.5325
_exptl_absorpt_correction_type multi-scan
_exptl_absorpt_process_details
'SADABS-2016/2 (Bruker,2016/2) was used for absorption correction. wR2(int) was 0.1532 before and 0.0799 after correction. The Ratio of minimum to maximum transmission is 0.7071. The \l/2 correction factor is Not present.'
_exptl_crystal_colour 'clear light colourless'
_exptl_crystal_colour_lustre clear
_exptl_crystal_colour_modifier light
_exptl_crystal_colour_primary colourless
_exptl_crystal_density_diffrn 1.247
_exptl_crystal_description block
_exptl_crystal_F_000 644
_exptl_crystal_size_max 0.4
_exptl_crystal_size_mid 0.2
_exptl_crystal_size_min 0.1
_refine_diff_density_max 0.244
_refine_diff_density_min -0.246
_refine_diff_density_rms 0.049
_refine_ls_abs_structure_details
;
 Flack x determined using 2524 quotients [(I+)-(I-)]/[(I+)+(I-)]
 (Parsons, Flack and Wagner, Acta Cryst. B69 (2013) 249-259).
;
_refine_ls_abs_structure_Flack -0.04(14)
_refine_ls_extinction_method none
_refine_ls_goodness_of_fit_ref 1.089
_refine_ls_hydrogen_treatment constr
_refine_ls_matrix_type full
_refine_ls_number_parameters 809
_refine_ls_number_reflns 8906
_refine_ls_number_restraints 3
_refine_ls_restrained_S_all 1.089
_refine_ls_R_factor_all 0.0516
_refine_ls_R_factor_gt 0.0468
_refine_ls_shift/su_max 0.000
_refine_ls_shift/su_mean 0.000
_refine_ls_structure_factor_coef Fsqd
_refine_ls_weighting_details 'w=1/[\s^2^(Fo^2^)+(0.0467P)^2^+0.2996P] where P=(Fo^2^+2Fc^2^)/3'
_refine_ls_weighting_scheme calc
_refine_ls_wR_factor_gt 0.1136
_refine_ls_wR_factor_ref 0.1196
_reflns_Friedel_coverage 0.531
_reflns_Friedel_fraction_full 0.525
_reflns_Friedel_fraction_max 0.520
_reflns_number_gt 8275
_reflns_number_total 8906
_reflns_threshold_expression 'I > 2\s(I)'
_cod_data_source_file ja8b05386_si_002.cif
_cod_data_source_block 20171017_0m
_cod_depositor_comments
;
The following automatic conversions were performed:

data item '_chemical_absolute_configuration' value 'AD' was changed
to 'ad' in accordance with the
/home/saulius/struct/COD-crude-data/automatic-downloads/DataCite-retrospective/ACS/depositions/lib/dictionaries/cif_core.dic
dictionary named 'cif_core.dic' version 2.4.2 last updated on
2011-04-26.

Automatic conversion script
Id: cif_fix_values 6909 2019-04-08 15:41:33Z antanas 
;
_cod_database_code 4132658
_shelx_shelxl_version_number 2014/7
_shelx_space_group_comment
;
The symmetry employed for this shelxl refinement is uniquely defined
by the following loop, which should always be used as a source of
symmetry information in preference to the above space-group names.
They are only intended as comments.
;
_shelx_estimated_absorpt_t_max 0.926
_shelx_estimated_absorpt_t_min 0.747
_olex2_refinement_description
;
1. Fixed Uiso
 At 1.2 times of:
  All C(H) groups, All C(H,H) groups
 At 1.5 times of:
  All C(H,H,H) groups
2.a Secondary CH2 refined with riding coordinates:
 C13(H13A,H13B), C22(H22A,H22B), C55(H55A,H55B), C58(H58A,H58B)
2.b Aromatic/amide H refined with riding coordinates:
 C18(H18), C19(H19), C20(H20), C21(H21), C26(H26), C27(H27), C28(H28),
 C29(H29), C50(H50), C51(H51), C52(H52), C53(H53), C61(H61), C62(H62), C63(H63),
  C64(H64)
2.c Idealised Me refined as rotating group:
 C1(H1A,H1B,H1C), C10(H10A,H10B,H10C), C11(H11A,H11B,H11C), C12(H12A,H12B,
 H12C), C15(H15A,H15B,H15C), C24(H24A,H24B,H24C), C31(H31A,H31B,H31C), C32(H32A,
 H32B,H32C), C33(H33A,H33B,H33C), C42(H42A,H42B,H42C), C43(H43A,H43B,H43C),
 C44(H44A,H44B,H44C), C47(H47A,H47B,H47C), C48(H48A,H48B,H48C), C57(H57A,H57B,
 H57C), C60(H60A,H60B,H60C)
;
_olex2_submission_special_instructions 'No special instructions were received'

loop_
_space_group_symop_operation_xyz
'x, y, z'

loop_
_atom_site_label
_atom_site_type_symbol
_atom_site_fract_x
_atom_site_fract_y
_atom_site_fract_z
_atom_site_U_iso_or_equiv
_atom_site_adp_type
_atom_site_occupancy
_atom_site_site_symmetry_order
_atom_site_calc_flag
_atom_site_refinement_flags_posn
O8 O 0.1725(2) 0.8818(2) 0.0084(2) 0.0321(6) Uani 1 1 d .
O9 O -0.1516(2) 0.6660(2) 0.2055(2) 0.0333(6) Uani 1 1 d .
O10 O -0.2449(2) 0.6180(3) 0.3787(2) 0.0434(7) Uani 1 1 d .
O4 O 0.3509(2) 0.5622(3) 0.4774(2) 0.0405(7) Uani 1 1 d .
O2 O 0.4693(3) 0.2364(3) 0.3051(3) 0.0474(8) Uani 1 1 d .
O3 O 0.1462(2) 0.4140(2) 0.4568(2) 0.0346(6) Uani 1 1 d .
O6 O 0.0622(2) 0.8227(2) 0.2146(2) 0.0310(5) Uani 1 1 d .
O7 O 0.2045(3) 0.7470(2) -0.1023(2) 0.0384(6) Uani 1 1 d .
O11 O 0.7406(2) 0.0953(2) 0.9674(2) 0.0331(6) Uani 1 1 d .
O17 O 0.8211(3) 0.7704(2) 0.6749(3) 0.0418(7) Uani 1 1 d .
O16 O 0.9393(2) 0.5760(2) 0.5986(2) 0.0296(5) Uani 1 1 d .
O18 O 0.8516(5) 0.7772(3) 0.8408(3) 0.0689(11) Uani 1 1 d .
O20 O 1.2468(2) 0.2905(2) 0.7085(3) 0.0375(6) Uani 1 1 d .
O19 O 1.1482(2) 0.4706(3) 0.7362(3) 0.0379(6) Uani 1 1 d .
O14 O 0.6542(3) 0.2739(3) 0.6167(2) 0.0414(7) Uani 1 1 d .
O13 O 0.8620(2) 0.1554(2) 0.7665(2) 0.0306(5) Uani 1 1 d .
O12 O 0.5442(3) 0.1867(3) 1.0000(3) 0.0636(11) Uani 1 1 d .
O1 O 0.2780(3) 0.2189(3) 0.3932(3) 0.0437(7) Uani 1 1 d .
N2 N 0.3208(3) 0.3992(3) 0.3207(2) 0.0281(6) Uani 1 1 d .
N3 N 0.1258(2) 0.7017(2) 0.0798(2) 0.0235(6) Uani 1 1 d .
O5 O 0.2453(3) 0.7245(3) 0.5440(3) 0.0439(7) Uani 1 1 d .
N5 N 0.6846(2) 0.2614(3) 0.8577(2) 0.0271(6) Uani 1 1 d .
N6 N 0.8806(3) 0.6023(3) 0.7805(2) 0.0270(6) Uani 1 1 d .
O15 O 0.7452(3) 0.3421(3) 0.4476(3) 0.0548(9) Uani 1 1 d .
C1 C 0.1807(6) 0.0659(5) 0.4936(7) 0.079(2) Uani 1 1 d .
H1A H 0.1562 0.1100 0.5547 0.119 Uiso 1 1 calc GR
H1B H 0.1852 -0.0186 0.5217 0.119 Uiso 1 1 calc GR
H1C H 0.1208 0.0913 0.4465 0.119 Uiso 1 1 calc GR
C2 C 0.3034(4) 0.0890(4) 0.4289(5) 0.0541(13) Uani 1 1 d .
C3 C 0.3658(3) 0.2770(3) 0.3381(3) 0.0320(8) Uani 1 1 d .
C4 C 0.2145(3) 0.4569(3) 0.3793(3) 0.0251(7) Uani 1 1 d .
C5 C 0.1957(3) 0.5879(3) 0.3261(3) 0.0249(7) Uani 1 1 d .
C6 C 0.0841(3) 0.6088(3) 0.2654(3) 0.0237(7) Uani 1 1 d .
C7 C 0.0874(3) 0.7265(3) 0.1864(3) 0.0248(7) Uani 1 1 d .
C8 C 0.1706(3) 0.7780(3) -0.0150(3) 0.0253(7) Uani 1 1 d .
C9 C 0.2205(4) 0.9742(3) -0.0800(4) 0.0379(9) Uani 1 1 d .
C10 C 0.1469(5) 1.0052(4) -0.1677(4) 0.0516(12) Uani 1 1 d .
H10A H 0.1577 0.9371 -0.2041 0.077 Uiso 1 1 calc GR
H10B H 0.1743 1.0716 -0.2211 0.077 Uiso 1 1 calc GR
H10C H 0.0608 1.0271 -0.1351 0.077 Uiso 1 1 calc GR
C11 C 0.3539(4) 0.9326(4) -0.1241(5) 0.0557(13) Uani 1 1 d .
H11A H 0.3964 0.9030 -0.0633 0.084 Uiso 1 1 calc GR
H11B H 0.3893 0.9986 -0.1715 0.084 Uiso 1 1 calc GR
H11C H 0.3624 0.8694 -0.1660 0.084 Uiso 1 1 calc GR
C12 C 0.2014(6) 1.0759(4) -0.0184(5) 0.0649(16) Uani 1 1 d .
H12A H 0.1144 1.0992 0.0101 0.097 Uiso 1 1 calc GR
H12B H 0.2330 1.1429 -0.0678 0.097 Uiso 1 1 calc GR
H12C H 0.2446 1.0514 0.0423 0.097 Uiso 1 1 calc GR
C13 C -0.0363(3) 0.6127(3) 0.3490(3) 0.0282(7) Uani 1 1 d .
H13A H -0.0340 0.5368 0.3999 0.034 Uiso 1 1 calc R
H13B H -0.0436 0.6756 0.3921 0.034 Uiso 1 1 calc R
C14 C -0.1480(3) 0.6345(3) 0.2996(3) 0.0269(7) Uani 1 1 d .
C15 C -0.3598(4) 0.6400(6) 0.3433(5) 0.0584(14) Uani 1 1 d .
H15A H -0.3782 0.7230 0.3105 0.088 Uiso 1 1 calc GR
H15B H -0.4246 0.6219 0.4063 0.088 Uiso 1 1 calc GR
H15C H -0.3544 0.5899 0.2894 0.088 Uiso 1 1 calc GR
C16 C 0.1063(3) 0.5223(3) 0.1885(3) 0.0236(7) Uani 1 1 d .
C17 C 0.1328(3) 0.5782(3) 0.0810(3) 0.0233(7) Uani 1 1 d .
C18 C 0.1586(3) 0.5182(3) -0.0065(3) 0.0271(7) Uani 1 1 d .
H18 H 0.1734 0.5578 -0.0797 0.033 Uiso 1 1 calc R
C19 C 0.1616(3) 0.3967(3) 0.0184(3) 0.0313(8) Uani 1 1 d .
H19 H 0.1829 0.3521 -0.0394 0.038 Uiso 1 1 calc R
C20 C 0.1345(3) 0.3388(3) 0.1251(3) 0.0342(8) Uani 1 1 d .
H20 H 0.1364 0.2560 0.1393 0.041 Uiso 1 1 calc R
C21 C 0.1048(3) 0.4018(3) 0.2111(3) 0.0302(7) Uani 1 1 d .
H21 H 0.0837 0.3632 0.2841 0.036 Uiso 1 1 calc R
C22 C 0.1700(3) 0.6673(3) 0.4127(3) 0.0279(7) Uani 1 1 d .
H22A H 0.1616 0.7506 0.3762 0.033 Uiso 1 1 calc R
H22B H 0.0916 0.6562 0.4624 0.033 Uiso 1 1 calc R
C23 C 0.2674(3) 0.6437(3) 0.4792(3) 0.0307(8) Uani 1 1 d .
C24 C 0.3221(5) 0.7019(5) 0.6235(4) 0.0546(12) Uani 1 1 d .
H24A H 0.3134 0.6256 0.6701 0.082 Uiso 1 1 calc GR
H24B H 0.2977 0.7643 0.6686 0.082 Uiso 1 1 calc GR
H24C H 0.4070 0.7005 0.5858 0.082 Uiso 1 1 calc GR
C25 C 0.3827(3) 0.4820(3) 0.2416(3) 0.0284(7) Uani 1 1 d .
C26 C 0.4931(3) 0.4622(4) 0.1696(3) 0.0361(9) Uani 1 1 d .
H26 H 0.5390 0.3852 0.1669 0.043 Uiso 1 1 calc R
C27 C 0.5334(3) 0.5605(4) 0.1013(3) 0.0403(10) Uani 1 1 d .
H27 H 0.6074 0.5498 0.0494 0.048 Uiso 1 1 calc R
C28 C 0.4689(4) 0.6729(4) 0.1069(3) 0.0408(10) Uani 1 1 d .
H28 H 0.5005 0.7383 0.0609 0.049 Uiso 1 1 calc R
C29 C 0.3583(3) 0.6915(4) 0.1791(3) 0.0336(8) Uani 1 1 d .
H29 H 0.3137 0.7689 0.1833 0.040 Uiso 1 1 calc R
C30 C 0.3144(3) 0.5940(3) 0.2452(3) 0.0286(7) Uani 1 1 d .
C31 C 0.3402(7) 0.0292(6) 0.3303(7) 0.091(3) Uani 1 1 d .
H31A H 0.2770 0.0544 0.2866 0.136 Uiso 1 1 calc GR
H31B H 0.3506 -0.0564 0.3535 0.136 Uiso 1 1 calc GR
H31C H 0.4171 0.0506 0.2865 0.136 Uiso 1 1 calc GR
C32 C 0.3953(8) 0.0618(6) 0.5002(8) 0.101(3) Uani 1 1 d .
H32A H 0.4760 0.0688 0.4550 0.152 Uiso 1 1 calc GR
H32B H 0.3963 -0.0186 0.5405 0.152 Uiso 1 1 calc GR
H32C H 0.3739 0.1176 0.5518 0.152 Uiso 1 1 calc GR
C33 C 0.8566(4) -0.0728(4) 1.0451(4) 0.0467(10) Uani 1 1 d .
H33A H 0.8762 -0.0992 0.9742 0.070 Uiso 1 1 calc GR
H33B H 0.8614 -0.1415 1.1031 0.070 Uiso 1 1 calc GR
H33C H 0.9146 -0.0236 1.0470 0.070 Uiso 1 1 calc GR
C34 C 0.7294(4) -0.0020(4) 1.0621(3) 0.0362(9) Uani 1 1 d .
C35 C 0.6469(3) 0.1777(4) 0.9498(3) 0.0351(8) Uani 1 1 d .
C36 C 0.7925(3) 0.2461(3) 0.7789(3) 0.0238(7) Uani 1 1 d .
C37 C 0.8083(3) 0.3677(3) 0.7102(3) 0.0235(7) Uani 1 1 d .
C38 C 0.9176(3) 0.4063(3) 0.7432(3) 0.0222(6) Uani 1 1 d .
C39 C 0.9164(3) 0.5373(3) 0.6946(3) 0.0242(7) Uani 1 1 d .
C40 C 0.8503(4) 0.7265(3) 0.7696(3) 0.0346(8) Uani 1 1 d .
C41 C 0.7994(5) 0.8997(4) 0.6369(4) 0.0516(12) Uani 1 1 d .
C42 C 0.7703(11) 0.9054(6) 0.5249(7) 0.107(3) Uani 1 1 d .
H42A H 0.8403 0.8638 0.4788 0.160 Uiso 1 1 calc GR
H42B H 0.7527 0.9879 0.4905 0.160 Uiso 1 1 calc GR
H42C H 0.6994 0.8680 0.5338 0.160 Uiso 1 1 calc GR
C43 C 0.6982(5) 0.0480(5) 1.1664(4) 0.0549(12) Uani 1 1 d .
H43A H 0.7574 0.0973 1.1652 0.082 Uiso 1 1 calc GR
H43B H 0.7002 -0.0166 1.2284 0.082 Uiso 1 1 calc GR
H43C H 0.6166 0.0958 1.1736 0.082 Uiso 1 1 calc GR
C44 C 0.6389(5) -0.0754(4) 1.0539(4) 0.0516(12) Uani 1 1 d .
H44A H 0.5571 -0.0279 1.0625 0.077 Uiso 1 1 calc GR
H44B H 0.6402 -0.1448 1.1114 0.077 Uiso 1 1 calc GR
H44C H 0.6611 -0.1009 0.9825 0.077 Uiso 1 1 calc GR
C45 C 0.6202(3) 0.3794(3) 0.8385(3) 0.0270(7) Uani 1 1 d .
C46 C 0.6896(3) 0.4426(3) 0.7507(3) 0.0250(7) Uani 1 1 d .
C47 C 0.9144(6) 0.9440(5) 0.6265(6) 0.076(2) Uani 1 1 d .
H47A H 0.9341 0.9334 0.6987 0.115 Uiso 1 1 calc GR
H47B H 0.9042 1.0279 0.5950 0.115 Uiso 1 1 calc GR
H47C H 0.9805 0.8999 0.5790 0.115 Uiso 1 1 calc GR
C48 C 0.6956(6) 0.9599(5) 0.7135(6) 0.0722(18) Uani 1 1 d .
H48A H 0.6223 0.9272 0.7191 0.108 Uiso 1 1 calc GR
H48B H 0.6808 1.0446 0.6856 0.108 Uiso 1 1 calc GR
H48C H 0.7160 0.9471 0.7856 0.108 Uiso 1 1 calc GR
C49 C 0.8740(3) 0.5251(3) 0.8826(3) 0.0261(7) Uani 1 1 d .
C50 C 0.8522(3) 0.5512(4) 0.9864(3) 0.0311(8) Uani 1 1 d .
H50 H 0.8399 0.6303 0.9983 0.037 Uiso 1 1 calc R
C51 C 0.8487(3) 0.4585(4) 1.0728(3) 0.0341(8) Uani 1 1 d .
H51 H 0.8327 0.4746 1.1451 0.041 Uiso 1 1 calc R
C52 C 0.8680(3) 0.3422(4) 1.0564(3) 0.0339(8) Uani 1 1 d .
H52 H 0.8642 0.2801 1.1171 0.041 Uiso 1 1 calc R
C53 C 0.8930(3) 0.3169(3) 0.9510(3) 0.0274(7) Uani 1 1 d .
H53 H 0.9088 0.2375 0.9390 0.033 Uiso 1 1 calc R
C54 C 0.8945(3) 0.4088(3) 0.8636(3) 0.0237(7) Uani 1 1 d .
C55 C 1.0406(3) 0.3317(3) 0.7017(3) 0.0242(7) Uani 1 1 d .
H55A H 1.0410 0.2493 0.7394 0.029 Uiso 1 1 calc R
H55B H 1.0492 0.3319 0.6228 0.029 Uiso 1 1 calc R
C56 C 1.1481(3) 0.3738(3) 0.7188(3) 0.0255(7) Uani 1 1 d .
C57 C 1.3597(3) 0.3245(4) 0.7123(5) 0.0501(12) Uani 1 1 d .
H57A H 1.3764 0.3905 0.6535 0.075 Uiso 1 1 calc GR
H57B H 1.4263 0.2575 0.7032 0.075 Uiso 1 1 calc GR
H57C H 1.3524 0.3486 0.7828 0.075 Uiso 1 1 calc GR
C58 C 0.8335(3) 0.3608(3) 0.5883(3) 0.0287(7) Uani 1 1 d .
H58A H 0.8447 0.4394 0.5456 0.034 Uiso 1 1 calc R
H58B H 0.9102 0.3052 0.5698 0.034 Uiso 1 1 calc R
C59 C 0.7329(3) 0.3212(3) 0.5559(3) 0.0324(8) Uani 1 1 d .
C60 C 0.6539(6) 0.3069(6) 0.4060(5) 0.0685(16) Uani 1 1 d .
H60A H 0.6558 0.2219 0.4283 0.103 Uiso 1 1 calc GR
H60B H 0.6707 0.3259 0.3262 0.103 Uiso 1 1 calc GR
H60C H 0.5733 0.3492 0.4352 0.103 Uiso 1 1 calc GR
C61 C 0.6461(3) 0.5613(3) 0.7151(3) 0.0304(8) Uani 1 1 d .
H61 H 0.6914 0.6051 0.6541 0.036 Uiso 1 1 calc R
C62 C 0.5356(3) 0.6135(4) 0.7708(4) 0.0359(8) Uani 1 1 d .
H62 H 0.5057 0.6945 0.7490 0.043 Uiso 1 1 calc R
C63 C 0.4679(3) 0.5483(4) 0.8585(4) 0.0391(9) Uani 1 1 d .
H63 H 0.3923 0.5857 0.8955 0.047 Uiso 1 1 calc R
C64 C 0.5090(3) 0.4294(4) 0.8929(3) 0.0319(8) Uani 1 1 d .
H64 H 0.4620 0.3845 0.9516 0.038 Uiso 1 1 calc R

loop_
_atom_site_aniso_label
_atom_site_aniso_U_11
_atom_site_aniso_U_22
_atom_site_aniso_U_33
_atom_site_aniso_U_23
_atom_site_aniso_U_13
_atom_site_aniso_U_12
O8 0.0377(13) 0.0229(13) 0.0322(13) -0.0034(10) 0.0005(10) -0.0072(10)
O9 0.0297(13) 0.0381(15) 0.0322(14) -0.0030(11) -0.0107(10) -0.0036(11)
O10 0.0218(12) 0.065(2) 0.0398(15) -0.0013(14) -0.0030(11) -0.0104(12)
O4 0.0334(14) 0.0509(18) 0.0384(14) -0.0106(13) -0.0149(12) 0.0016(13)
O2 0.0260(14) 0.0379(16) 0.075(2) -0.0202(15) -0.0023(13) 0.0021(12)
O3 0.0306(13) 0.0347(14) 0.0312(13) 0.0013(11) 0.0002(11) -0.0033(11)
O6 0.0339(13) 0.0259(13) 0.0328(13) -0.0088(10) -0.0068(10) -0.0002(10)
O7 0.0502(16) 0.0311(14) 0.0276(13) -0.0038(11) 0.0022(12) -0.0054(12)
O11 0.0234(12) 0.0296(13) 0.0395(14) 0.0041(11) -0.0016(10) -0.0048(10)
O17 0.0528(17) 0.0220(13) 0.0524(17) -0.0048(12) -0.0178(14) -0.0038(12)
O16 0.0295(12) 0.0271(13) 0.0295(13) -0.0022(10) -0.0043(10) -0.0033(10)
O18 0.115(3) 0.0352(18) 0.059(2) -0.0202(16) -0.026(2) 0.0045(19)
O20 0.0173(12) 0.0348(14) 0.0583(17) -0.0052(13) -0.0086(11) -0.0017(10)
O19 0.0258(13) 0.0383(16) 0.0531(17) -0.0160(13) -0.0038(11) -0.0092(11)
O14 0.0336(14) 0.0490(17) 0.0470(16) -0.0083(13) -0.0105(12) -0.0157(13)
O13 0.0234(12) 0.0256(13) 0.0402(14) -0.0060(11) -0.0032(10) -0.0016(10)
O12 0.0294(16) 0.062(2) 0.072(2) 0.0186(18) 0.0118(15) -0.0012(14)
O1 0.0329(14) 0.0302(15) 0.0590(19) -0.0007(13) -0.0018(13) -0.0010(11)
N2 0.0211(14) 0.0311(16) 0.0303(15) -0.0042(12) -0.0059(11) -0.0006(12)
N3 0.0211(13) 0.0220(14) 0.0255(14) -0.0054(11) -0.0013(10) -0.0016(10)
O5 0.0535(17) 0.0446(17) 0.0421(15) -0.0132(13) -0.0250(14) -0.0038(13)
N5 0.0168(12) 0.0289(16) 0.0336(15) -0.0028(12) -0.0029(11) -0.0043(11)
N6 0.0236(14) 0.0237(15) 0.0322(15) -0.0083(12) -0.0023(11) -0.0008(11)
O15 0.066(2) 0.073(2) 0.0386(16) -0.0002(15) -0.0251(15) -0.0331(18)
C1 0.067(4) 0.040(3) 0.110(5) 0.003(3) 0.013(3) -0.013(3)
C2 0.045(2) 0.024(2) 0.084(4) -0.002(2) -0.005(2) -0.0002(18)
C3 0.0265(18) 0.033(2) 0.0376(19) -0.0111(16) -0.0090(15) 0.0008(15)
C4 0.0224(16) 0.0286(18) 0.0247(16) -0.0063(14) -0.0042(13) -0.0037(13)
C5 0.0209(15) 0.0281(18) 0.0256(16) -0.0039(14) -0.0055(13) -0.0038(13)
C6 0.0199(15) 0.0268(17) 0.0242(15) -0.0044(13) -0.0040(12) -0.0038(12)
C7 0.0155(14) 0.0298(19) 0.0283(16) -0.0058(14) -0.0046(12) -0.0007(13)
C8 0.0190(15) 0.0253(17) 0.0281(17) -0.0032(14) -0.0034(13) 0.0010(12)
C9 0.041(2) 0.0220(18) 0.041(2) 0.0017(15) 0.0045(17) -0.0050(16)
C10 0.055(3) 0.037(2) 0.050(3) 0.011(2) -0.008(2) 0.000(2)
C11 0.036(2) 0.045(3) 0.072(3) 0.007(2) 0.004(2) -0.0105(19)
C12 0.092(4) 0.035(3) 0.065(3) -0.012(2) 0.006(3) -0.025(3)
C13 0.0182(15) 0.037(2) 0.0277(17) -0.0031(15) -0.0031(13) -0.0035(14)
C14 0.0216(16) 0.0275(18) 0.0311(18) -0.0061(14) -0.0039(13) -0.0036(13)
C15 0.023(2) 0.087(4) 0.063(3) -0.009(3) -0.0040(19) -0.014(2)
C16 0.0200(15) 0.0209(17) 0.0310(17) -0.0051(14) -0.0057(12) -0.0042(12)
C17 0.0158(14) 0.0249(17) 0.0290(16) -0.0053(13) -0.0045(12) -0.0022(12)
C18 0.0211(15) 0.0309(19) 0.0300(17) -0.0111(14) -0.0009(13) -0.0051(13)
C19 0.0287(17) 0.0302(19) 0.0365(19) -0.0130(15) -0.0038(14) -0.0041(14)
C20 0.0327(19) 0.0270(19) 0.047(2) -0.0087(16) -0.0142(16) -0.0055(15)
C21 0.0279(17) 0.0291(19) 0.0334(18) -0.0002(15) -0.0082(14) -0.0073(14)
C22 0.0283(16) 0.0292(18) 0.0265(16) -0.0056(14) -0.0071(13) -0.0028(14)
C23 0.0314(19) 0.036(2) 0.0268(17) -0.0079(15) -0.0047(14) -0.0083(16)
C24 0.070(3) 0.061(3) 0.045(2) -0.013(2) -0.033(2) -0.011(2)
C25 0.0209(16) 0.039(2) 0.0270(17) -0.0052(15) -0.0089(13) -0.0055(14)
C26 0.0196(16) 0.054(3) 0.0336(19) -0.0094(17) -0.0060(14) -0.0016(16)
C27 0.0183(16) 0.065(3) 0.034(2) -0.0032(19) -0.0028(14) -0.0081(17)
C28 0.0294(19) 0.058(3) 0.036(2) 0.0054(18) -0.0088(15) -0.0214(18)
C29 0.0279(18) 0.042(2) 0.0343(19) -0.0002(16) -0.0121(15) -0.0128(16)
C30 0.0243(17) 0.037(2) 0.0265(16) -0.0054(14) -0.0084(13) -0.0062(14)
C31 0.084(4) 0.058(4) 0.131(7) -0.049(4) 0.020(4) -0.028(3)
C32 0.114(6) 0.047(4) 0.146(8) 0.036(4) -0.074(6) -0.017(4)
C33 0.044(2) 0.037(2) 0.052(3) 0.0080(19) -0.0129(19) -0.0030(18)
C34 0.037(2) 0.034(2) 0.0350(19) 0.0060(16) -0.0048(15) -0.0142(16)
C35 0.0242(18) 0.036(2) 0.040(2) -0.0004(16) -0.0001(15) -0.0082(15)
C36 0.0172(14) 0.0289(18) 0.0270(16) -0.0088(13) -0.0043(12) -0.0040(13)
C37 0.0199(15) 0.0243(17) 0.0273(16) -0.0048(13) -0.0057(12) -0.0044(13)
C38 0.0183(15) 0.0219(16) 0.0274(16) -0.0050(13) -0.0046(12) -0.0047(12)
C39 0.0167(14) 0.0264(17) 0.0290(17) -0.0071(14) -0.0017(12) -0.0035(12)
C40 0.0371(19) 0.0229(18) 0.045(2) -0.0133(16) -0.0043(16) -0.0042(15)
C41 0.065(3) 0.020(2) 0.062(3) -0.0022(19) -0.004(2) -0.0058(19)
C42 0.195(10) 0.037(3) 0.094(5) 0.010(3) -0.076(6) -0.001(4)
C43 0.062(3) 0.060(3) 0.038(2) -0.001(2) 0.000(2) -0.020(2)
C44 0.053(3) 0.046(3) 0.058(3) 0.010(2) -0.014(2) -0.027(2)
C45 0.0192(15) 0.0302(18) 0.0335(18) -0.0075(15) -0.0080(13) -0.0033(13)
C46 0.0183(15) 0.0277(18) 0.0314(17) -0.0083(14) -0.0072(13) -0.0034(13)
C47 0.077(4) 0.036(3) 0.102(5) -0.015(3) 0.023(3) -0.020(3)
C48 0.058(3) 0.032(3) 0.106(5) -0.001(3) 0.003(3) 0.005(2)
C49 0.0165(14) 0.0324(19) 0.0301(17) -0.0087(14) -0.0039(12) -0.0036(13)
C50 0.0181(15) 0.045(2) 0.0315(18) -0.0155(16) 0.0003(13) -0.0044(14)
C51 0.0235(17) 0.053(2) 0.0279(17) -0.0119(17) -0.0041(14) -0.0084(16)
C52 0.0247(17) 0.049(2) 0.0292(18) -0.0031(16) -0.0048(14) -0.0120(16)
C53 0.0209(15) 0.0330(19) 0.0282(17) -0.0018(14) -0.0062(13) -0.0066(13)
C54 0.0143(14) 0.0303(18) 0.0271(16) -0.0068(14) -0.0033(12) -0.0043(12)
C55 0.0184(15) 0.0255(17) 0.0277(16) -0.0039(13) -0.0038(12) -0.0028(13)
C56 0.0179(15) 0.0301(19) 0.0259(16) -0.0030(13) -0.0008(12) -0.0043(13)
C57 0.0175(18) 0.055(3) 0.076(3) -0.007(2) -0.0098(19) -0.0070(17)
C58 0.0248(16) 0.0336(19) 0.0289(17) -0.0053(14) -0.0063(13) -0.0068(14)
C59 0.0289(17) 0.033(2) 0.038(2) -0.0089(16) -0.0128(15) -0.0025(15)
C60 0.080(4) 0.093(4) 0.052(3) -0.006(3) -0.037(3) -0.036(3)
C61 0.0258(17) 0.0264(18) 0.042(2) -0.0055(15) -0.0160(15) -0.0012(14)
C62 0.0258(18) 0.031(2) 0.053(2) -0.0104(18) -0.0168(16) 0.0039(15)
C63 0.0216(17) 0.042(2) 0.055(2) -0.019(2) -0.0115(16) 0.0068(16)
C64 0.0197(16) 0.040(2) 0.0373(19) -0.0130(16) -0.0056(14) -0.0022(15)

loop_
_atom_type_symbol
_atom_type_description
_atom_type_scat_dispersion_real
_atom_type_scat_dispersion_imag
_atom_type_scat_source
C C 0.0181 0.0091 'International Tables Vol C Tables 4.2.6.8 and 6.1.1.4'
H H 0.0000 0.0000 'International Tables Vol C Tables 4.2.6.8 and 6.1.1.4'
N N 0.0311 0.0180 'International Tables Vol C Tables 4.2.6.8 and 6.1.1.4'
O O 0.0492 0.0322 'International Tables Vol C Tables 4.2.6.8 and 6.1.1.4'

loop_
_geom_angle_atom_site_label_1
_geom_angle_atom_site_label_2
_geom_angle_atom_site_label_3
_geom_angle
C8 O8 C9 119.4(3)
C14 O10 C15 115.5(3)
C35 O11 C34 121.3(3)
C40 O17 C41 121.0(3)
C56 O20 C57 116.0(3)
C3 O1 C2 121.1(3)
C3 N2 C25 123.6(3)
C4 N2 C3 126.0(3)
C4 N2 C25 110.3(3)
C7 N3 C8 127.3(3)
C7 N3 C17 109.8(3)
C8 N3 C17 122.2(3)
C23 O5 C24 115.3(4)
C35 N5 C45 123.0(3)
C36 N5 C35 126.4(3)
C36 N5 C45 110.4(3)
C39 N6 C40 125.6(3)
C39 N6 C49 110.3(3)
C40 N6 C49 124.0(3)
C59 O15 C60 115.7(4)
H1A C1 H1B 109.5
H1A C1 H1C 109.5
H1B C1 H1C 109.5
C2 C1 H1A 109.5
C2 C1 H1B 109.5
C2 C1 H1C 109.5
O1 C2 C1 101.4(4)
O1 C2 C31 109.2(5)
O1 C2 C32 108.5(5)
C31 C2 C1 111.0(5)
C32 C2 C1 111.2(7)
C32 C2 C31 114.7(6)
O2 C3 O1 127.2(4)
O2 C3 N2 122.5(4)
O1 C3 N2 110.3(3)
O3 C4 N2 127.2(3)
O3 C4 C5 124.6(3)
N2 C4 C5 108.2(3)
C4 C5 C6 106.8(3)
C22 C5 C4 110.4(3)
C22 C5 C6 111.5(3)
C30 C5 C4 101.4(3)
C30 C5 C6 111.2(3)
C30 C5 C22 114.8(3)
C7 C6 C5 107.1(3)
C13 C6 C5 110.1(3)
C13 C6 C7 110.9(3)
C16 C6 C5 110.5(3)
C16 C6 C7 102.0(3)
C16 C6 C13 115.6(3)
O6 C7 N3 127.4(3)
O6 C7 C6 124.4(3)
N3 C7 C6 108.2(3)
O8 C8 N3 110.8(3)
O7 C8 O8 127.1(3)
O7 C8 N3 122.1(3)
O8 C9 C10 110.6(3)
O8 C9 C11 109.6(3)
O8 C9 C12 101.2(3)
C10 C9 C11 112.2(4)
C10 C9 C12 110.9(4)
C11 C9 C12 111.8(4)
C9 C10 H10A 109.5
C9 C10 H10B 109.5
C9 C10 H10C 109.5
H10A C10 H10B 109.5
H10A C10 H10C 109.5
H10B C10 H10C 109.5
C9 C11 H11A 109.5
C9 C11 H11B 109.5
C9 C11 H11C 109.5
H11A C11 H11B 109.5
H11A C11 H11C 109.5
H11B C11 H11C 109.5
C9 C12 H12A 109.5
C9 C12 H12B 109.5
C9 C12 H12C 109.5
H12A C12 H12B 109.5
H12A C12 H12C 109.5
H12B C12 H12C 109.5
C6 C13 H13A 108.7
C6 C13 H13B 108.7
H13A C13 H13B 107.6
C14 C13 C6 114.3(3)
C14 C13 H13A 108.7
C14 C13 H13B 108.7
O9 C14 O10 124.3(3)
O9 C14 C13 126.2(3)
O10 C14 C13 109.4(3)
O10 C15 H15A 109.5
O10 C15 H15B 109.5
O10 C15 H15C 109.5
H15A C15 H15B 109.5
H15A C15 H15C 109.5
H15B C15 H15C 109.5
C17 C16 C6 110.5(3)
C17 C16 C21 119.9(3)
C21 C16 C6 129.6(3)
C16 C17 N3 108.9(3)
C18 C17 N3 128.7(3)
C18 C17 C16 122.4(3)
C17 C18 H18 121.7
C17 C18 C19 116.6(3)
C19 C18 H18 121.7
C18 C19 H19 119.0
C20 C19 C18 122.0(4)
C20 C19 H19 119.0
C19 C20 H20 120.0
C21 C20 C19 120.1(4)
C21 C20 H20 120.0
C16 C21 H21 120.6
C20 C21 C16 118.9(3)
C20 C21 H21 120.6
C5 C22 H22A 108.8
C5 C22 H22B 108.8
H22A C22 H22B 107.7
C23 C22 C5 113.7(3)
C23 C22 H22A 108.8
C23 C22 H22B 108.8
O4 C23 O5 124.4(4)
O4 C23 C22 125.6(3)
O5 C23 C22 110.0(3)
O5 C24 H24A 109.5
O5 C24 H24B 109.5
O5 C24 H24C 109.5
H24A C24 H24B 109.5
H24A C24 H24C 109.5
H24B C24 H24C 109.5
C26 C25 N2 128.9(4)
C26 C25 C30 121.9(4)
C30 C25 N2 109.1(3)
C25 C26 H26 121.5
C25 C26 C27 116.9(4)
C27 C26 H26 121.5
C26 C27 H27 119.1
C28 C27 C26 121.9(4)
C28 C27 H27 119.1
C27 C28 H28 119.7
C27 C28 C29 120.6(4)
C29 C28 H28 119.7
C28 C29 H29 120.9
C28 C29 C30 118.3(4)
C30 C29 H29 120.9
C25 C30 C5 110.3(3)
C25 C30 C29 120.3(3)
C29 C30 C5 129.5(4)
C2 C31 H31A 109.5
C2 C31 H31B 109.5
C2 C31 H31C 109.5
H31A C31 H31B 109.5
H31A C31 H31C 109.5
H31B C31 H31C 109.5
C2 C32 H32A 109.5
C2 C32 H32B 109.5
C2 C32 H32C 109.5
H32A C32 H32B 109.5
H32A C32 H32C 109.5
H32B C32 H32C 109.5
H33A C33 H33B 109.5
H33A C33 H33C 109.5
H33B C33 H33C 109.5
C34 C33 H33A 109.5
C34 C33 H33B 109.5
C34 C33 H33C 109.5
O11 C34 C33 101.2(3)
O11 C34 C43 109.5(3)
O11 C34 C44 110.4(3)
C33 C34 C44 110.1(4)
C43 C34 C33 111.5(4)
C43 C34 C44 113.4(4)
O11 C35 N5 109.3(3)
O12 C35 O11 128.6(4)
O12 C35 N5 122.1(4)
O13 C36 N5 127.1(3)
O13 C36 C37 125.1(3)
N5 C36 C37 107.8(3)
C36 C37 C38 106.8(3)
C46 C37 C36 101.9(3)
C46 C37 C38 110.8(3)
C46 C37 C58 114.4(3)
C58 C37 C36 110.3(3)
C58 C37 C38 112.0(3)
C39 C38 C37 107.1(3)
C54 C38 C37 111.8(3)
C54 C38 C39 101.8(3)
C54 C38 C55 112.8(3)
C55 C38 C37 111.9(3)
C55 C38 C39 110.8(3)
O16 C39 N6 126.7(3)
O16 C39 C38 125.1(3)
N6 C39 C38 108.2(3)
O17 C40 N6 109.9(3)
O18 C40 O17 128.5(4)
O18 C40 N6 121.5(4)
O17 C41 C42 101.0(4)
O17 C41 C47 108.2(4)
O17 C41 C48 110.7(4)
C47 C41 C42 111.3(6)
C47 C41 C48 112.0(5)
C48 C41 C42 112.9(7)
C41 C42 H42A 109.5
C41 C42 H42B 109.5
C41 C42 H42C 109.5
H42A C42 H42B 109.5
H42A C42 H42C 109.5
H42B C42 H42C 109.5
C34 C43 H43A 109.5
C34 C43 H43B 109.5
C34 C43 H43C 109.5
H43A C43 H43B 109.5
H43A C43 H43C 109.5
H43B C43 H43C 109.5
C34 C44 H44A 109.5
C34 C44 H44B 109.5
C34 C44 H44C 109.5
H44A C44 H44B 109.5
H44A C44 H44C 109.5
H44B C44 H44C 109.5
C46 C45 N5 108.4(3)
C64 C45 N5 129.2(3)
C64 C45 C46 122.4(4)
C45 C46 C37 110.9(3)
C45 C46 C61 119.7(3)
C61 C46 C37 129.3(3)
C41 C47 H47A 109.5
C41 C47 H47B 109.5
C41 C47 H47C 109.5
H47A C47 H47B 109.5
H47A C47 H47C 109.5
H47B C47 H47C 109.5
C41 C48 H48A 109.5
C41 C48 H48B 109.5
C41 C48 H48C 109.5
H48A C48 H48B 109.5
H48A C48 H48C 109.5
H48B C48 H48C 109.5
C50 C49 N6 129.6(3)
C50 C49 C54 121.8(3)
C54 C49 N6 108.6(3)
C49 C50 H50 121.1
C49 C50 C51 117.9(4)
C51 C50 H50 121.1
C50 C51 H51 119.2
C50 C51 C52 121.6(3)
C52 C51 H51 119.2
C51 C52 H52 120.0
C51 C52 C53 119.9(4)
C53 C52 H52 120.0
C52 C53 H53 120.4
C54 C53 C52 119.2(4)
C54 C53 H53 120.4
C49 C54 C38 110.4(3)
C53 C54 C38 130.0(3)
C53 C54 C49 119.6(3)
C38 C55 H55A 108.8
C38 C55 H55B 108.8
H55A C55 H55B 107.7
C56 C55 C38 114.0(3)
C56 C55 H55A 108.8
C56 C55 H55B 108.8
O20 C56 C55 110.8(3)
O19 C56 O20 123.5(3)
O19 C56 C55 125.7(3)
O20 C57 H57A 109.5
O20 C57 H57B 109.5
O20 C57 H57C 109.5
H57A C57 H57B 109.5
H57A C57 H57C 109.5
H57B C57 H57C 109.5
C37 C58 H58A 109.0
C37 C58 H58B 109.0
H58A C58 H58B 107.8
C59 C58 C37 112.9(3)
C59 C58 H58A 109.0
C59 C58 H58B 109.0
O14 C59 O15 123.7(4)
O14 C59 C58 125.9(4)
O15 C59 C58 110.4(3)
O15 C60 H60A 109.5
O15 C60 H60B 109.5
O15 C60 H60C 109.5
H60A C60 H60B 109.5
H60A C60 H60C 109.5
H60B C60 H60C 109.5
C46 C61 H61 120.7
C62 C61 C46 118.5(4)
C62 C61 H61 120.7
C61 C62 H62 119.7
C61 C62 C63 120.7(4)
C63 C62 H62 119.7
C62 C63 H63 119.4
C64 C63 C62 121.3(4)
C64 C63 H63 119.4
C45 C64 C63 117.4(4)
C45 C64 H64 121.3
C63 C64 H64 121.3

loop_
_geom_bond_atom_site_label_1
_geom_bond_atom_site_label_2
_geom_bond_distance
O8 C8 1.322(5)
O8 C9 1.489(4)
O9 C14 1.193(5)
O10 C14 1.334(4)
O10 C15 1.451(5)
O4 C23 1.203(5)
O2 C3 1.194(5)
O3 C4 1.204(4)
O6 C7 1.215(5)
O7 C8 1.198(5)
O11 C34 1.488(4)
O11 C35 1.315(5)
O17 C40 1.306(5)
O17 C41 1.486(5)
O16 C39 1.205(4)
O18 C40 1.192(6)
O20 C56 1.332(5)
O20 C57 1.452(5)
O19 C56 1.206(5)
O14 C59 1.198(5)
O13 C36 1.204(4)
O12 C35 1.197(5)
O1 C2 1.489(5)
O1 C3 1.319(5)
N2 C3 1.410(5)
N2 C4 1.392(5)
N2 C25 1.424(5)
N3 C7 1.402(5)
N3 C8 1.413(4)
N3 C17 1.436(5)
O5 C23 1.335(5)
O5 C24 1.448(5)
N5 C35 1.417(5)
N5 C36 1.405(4)
N5 C45 1.429(5)
N6 C39 1.401(5)
N6 C40 1.415(5)
N6 C49 1.425(5)
O15 C59 1.334(5)
O15 C60 1.448(6)
C1 H1A 0.9800
C1 H1B 0.9800
C1 H1C 0.9800
C1 C2 1.506(8)
C2 C31 1.500(9)
C2 C32 1.498(10)
C4 C5 1.544(5)
C5 C6 1.603(4)
C5 C22 1.530(5)
C5 C30 1.510(5)
C6 C7 1.539(5)
C6 C13 1.535(4)
C6 C16 1.501(5)
C9 C10 1.501(7)
C9 C11 1.514(6)
C9 C12 1.517(7)
C10 H10A 0.9800
C10 H10B 0.9800
C10 H10C 0.9800
C11 H11A 0.9800
C11 H11B 0.9800
C11 H11C 0.9800
C12 H12A 0.9800
C12 H12B 0.9800
C12 H12C 0.9800
C13 H13A 0.9900
C13 H13B 0.9900
C13 C14 1.513(5)
C15 H15A 0.9800
C15 H15B 0.9800
C15 H15C 0.9800
C16 C17 1.390(5)
C16 C21 1.391(5)
C17 C18 1.386(5)
C18 H18 0.9500
C18 C19 1.395(5)
C19 H19 0.9500
C19 C20 1.390(6)
C20 H20 0.9500
C20 C21 1.388(6)
C21 H21 0.9500
C22 H22A 0.9900
C22 H22B 0.9900
C22 C23 1.508(5)
C24 H24A 0.9800
C24 H24B 0.9800
C24 H24C 0.9800
C25 C26 1.387(5)
C25 C30 1.387(6)
C26 H26 0.9500
C26 C27 1.391(6)
C27 H27 0.9500
C27 C28 1.379(7)
C28 H28 0.9500
C28 C29 1.388(6)
C29 H29 0.9500
C29 C30 1.390(5)
C31 H31A 0.9800
C31 H31B 0.9800
C31 H31C 0.9800
C32 H32A 0.9800
C32 H32B 0.9800
C32 H32C 0.9800
C33 H33A 0.9800
C33 H33B 0.9800
C33 H33C 0.9800
C33 C34 1.510(6)
C34 C43 1.505(7)
C34 C44 1.521(6)
C36 C37 1.540(5)
C37 C38 1.593(4)
C37 C46 1.499(5)
C37 C58 1.534(5)
C38 C39 1.538(5)
C38 C54 1.505(5)
C38 C55 1.535(5)
C41 C42 1.532(10)
C41 C47 1.490(9)
C41 C48 1.503(8)
C42 H42A 0.9800
C42 H42B 0.9800
C42 H42C 0.9800
C43 H43A 0.9800
C43 H43B 0.9800
C43 H43C 0.9800
C44 H44A 0.9800
C44 H44B 0.9800
C44 H44C 0.9800
C45 C46 1.392(5)
C45 C64 1.375(5)
C46 C61 1.398(5)
C47 H47A 0.9800
C47 H47B 0.9800
C47 H47C 0.9800
C48 H48A 0.9800
C48 H48B 0.9800
C48 H48C 0.9800
C49 C50 1.378(5)
C49 C54 1.400(5)
C50 H50 0.9500
C50 C51 1.384(6)
C51 H51 0.9500
C51 C52 1.391(6)
C52 H52 0.9500
C52 C53 1.392(5)
C53 H53 0.9500
C53 C54 1.386(5)
C55 H55A 0.9900
C55 H55B 0.9900
C55 C56 1.502(5)
C57 H57A 0.9800
C57 H57B 0.9800
C57 H57C 0.9800
C58 H58A 0.9900
C58 H58B 0.9900
C58 C59 1.505(5)
C60 H60A 0.9800
C60 H60B 0.9800
C60 H60C 0.9800
C61 H61 0.9500
C61 C62 1.384(6)
C62 H62 0.9500
C62 C63 1.393(6)
C63 H63 0.9500
C63 C64 1.392(6)
C64 H64 0.9500

loop_
_geom_torsion_atom_site_label_1
_geom_torsion_atom_site_label_2
_geom_torsion_atom_site_label_3
_geom_torsion_atom_site_label_4
_geom_torsion
O3 C4 C5 C6 -70.7(4)
O3 C4 C5 C22 50.7(4)
O3 C4 C5 C30 172.7(3)
O13 C36 C37 C38 -71.1(4)
O13 C36 C37 C46 172.6(3)
O13 C36 C37 C58 50.7(4)
N2 C4 C5 C6 108.0(3)
N2 C4 C5 C22 -130.6(3)
N2 C4 C5 C30 -8.6(3)
N2 C25 C26 C27 -179.2(3)
N2 C25 C30 C5 -3.5(4)
N2 C25 C30 C29 176.9(3)
N3 C17 C18 C19 178.9(3)
N5 C36 C37 C38 108.3(3)
N5 C36 C37 C46 -7.9(3)
N5 C36 C37 C58 -129.8(3)
N5 C45 C46 C37 -2.3(4)
N5 C45 C46 C61 179.8(3)
N5 C45 C64 C63 178.6(4)
N6 C49 C50 C51 179.0(3)
N6 C49 C54 C38 0.7(3)
N6 C49 C54 C53 179.8(3)
C2 O1 C3 O2 4.6(7)
C2 O1 C3 N2 -175.8(4)
C3 O1 C2 C1 176.1(5)
C3 O1 C2 C31 -66.7(6)
C3 O1 C2 C32 59.0(7)
C3 N2 C4 O3 3.4(6)
C3 N2 C4 C5 -175.2(3)
C3 N2 C25 C26 -0.2(6)
C3 N2 C25 C30 179.9(3)
C4 N2 C3 O2 -161.0(4)
C4 N2 C3 O1 19.4(5)
C4 N2 C25 C26 177.5(4)
C4 N2 C25 C30 -2.4(4)
C4 C5 C6 C7 -164.3(3)
C4 C5 C6 C13 75.0(3)
C4 C5 C6 C16 -54.0(3)
C4 C5 C22 C23 56.3(4)
C4 C5 C30 C25 7.3(4)
C4 C5 C30 C29 -173.2(4)
C5 C6 C7 O6 -71.0(4)
C5 C6 C7 N3 108.0(3)
C5 C6 C13 C14 178.9(3)
C5 C6 C16 C17 -107.5(3)
C5 C6 C16 C21 71.8(4)
C5 C22 C23 O4 -9.2(5)
C5 C22 C23 O5 173.1(3)
C6 C5 C22 C23 174.9(3)
C6 C5 C30 C25 -106.0(3)
C6 C5 C30 C29 73.6(5)
C6 C13 C14 O9 -12.2(6)
C6 C13 C14 O10 170.4(3)
C6 C16 C17 N3 -2.0(4)
C6 C16 C17 C18 179.2(3)
C6 C16 C21 C20 -176.8(3)
C7 N3 C8 O8 -0.3(4)
C7 N3 C8 O7 177.8(3)
C7 N3 C17 C16 -3.6(4)
C7 N3 C17 C18 175.1(3)
C7 C6 C13 C14 60.4(4)
C7 C6 C16 C17 6.1(3)
C7 C6 C16 C21 -174.6(3)
C8 O8 C9 C10 60.6(4)
C8 O8 C9 C11 -63.6(5)
C8 O8 C9 C12 178.2(4)
C8 N3 C7 O6 16.1(5)
C8 N3 C7 C6 -162.8(3)
C8 N3 C17 C16 167.3(3)
C8 N3 C17 C18 -14.0(5)
C9 O8 C8 O7 0.2(5)
C9 O8 C8 N3 178.1(3)
C13 C6 C7 O6 49.2(4)
C13 C6 C7 N3 -131.8(3)
C13 C6 C16 C17 126.5(3)
C13 C6 C16 C21 -54.2(5)
C15 O10 C14 O9 0.6(6)
C15 O10 C14 C13 178.0(4)
C16 C6 C7 O6 172.9(3)
C16 C6 C7 N3 -8.1(3)
C16 C6 C13 C14 -55.0(4)
C16 C17 C18 C19 -2.5(5)
C17 N3 C7 O6 -173.5(3)
C17 N3 C7 C6 7.5(3)
C17 N3 C8 O8 -169.5(3)
C17 N3 C8 O7 8.6(5)
C17 C16 C21 C20 2.5(5)
C17 C18 C19 C20 3.0(5)
C18 C19 C20 C21 -0.8(6)
C19 C20 C21 C16 -2.0(5)
C21 C16 C17 N3 178.6(3)
C21 C16 C17 C18 -0.2(5)
C22 C5 C6 C7 75.0(3)
C22 C5 C6 C13 -45.7(4)
C22 C5 C6 C16 -174.7(3)
C22 C5 C30 C25 126.2(3)
C22 C5 C30 C29 -54.2(5)
C24 O5 C23 O4 -6.4(6)
C24 O5 C23 C22 171.3(4)
C25 N2 C3 O2 16.3(6)
C25 N2 C3 O1 -163.2(3)
C25 N2 C4 O3 -174.2(3)
C25 N2 C4 C5 7.1(4)
C25 C26 C27 C28 1.9(6)
C26 C25 C30 C5 176.6(3)
C26 C25 C30 C29 -3.1(5)
C26 C27 C28 C29 -2.3(6)
C27 C28 C29 C30 -0.1(6)
C28 C29 C30 C5 -176.8(4)
C28 C29 C30 C25 2.7(5)
C30 C5 C6 C7 -54.5(4)
C30 C5 C6 C13 -175.2(3)
C30 C5 C6 C16 55.8(4)
C30 C5 C22 C23 -57.5(4)
C30 C25 C26 C27 0.7(5)
C34 O11 C35 O12 -2.3(7)
C34 O11 C35 N5 177.4(3)
C35 O11 C34 C33 178.5(4)
C35 O11 C34 C43 -63.6(5)
C35 O11 C34 C44 62.0(5)
C35 N5 C36 O13 11.9(6)
C35 N5 C36 C37 -167.5(3)
C35 N5 C45 C46 171.6(3)
C35 N5 C45 C64 -8.3(6)
C36 N5 C35 O11 16.3(5)
C36 N5 C35 O12 -164.0(4)
C36 N5 C45 C46 -3.2(4)
C36 N5 C45 C64 176.8(4)
C36 C37 C38 C39 -168.0(3)
C36 C37 C38 C54 -57.2(3)
C36 C37 C38 C55 70.4(3)
C36 C37 C46 C45 6.2(4)
C36 C37 C46 C61 -176.1(3)
C36 C37 C58 C59 59.6(4)
C37 C38 C39 O16 -67.6(4)
C37 C38 C39 N6 110.5(3)
C37 C38 C54 C49 -110.3(3)
C37 C38 C54 C53 70.7(4)
C37 C38 C55 C56 173.0(3)
C37 C46 C61 C62 -175.8(3)
C37 C58 C59 O14 -16.4(6)
C37 C58 C59 O15 165.9(3)
C38 C37 C46 C45 -107.1(3)
C38 C37 C46 C61 70.6(4)
C38 C37 C58 C59 178.3(3)
C38 C55 C56 O20 163.5(3)
C38 C55 C56 O19 -18.5(5)
C39 N6 C40 O17 20.9(5)
C39 N6 C40 O18 -160.2(4)
C39 N6 C49 C50 174.3(3)
C39 N6 C49 C54 -5.5(3)
C39 C38 C54 C49 3.7(3)
C39 C38 C54 C53 -175.2(3)
C39 C38 C55 C56 53.5(4)
C40 O17 C41 C42 179.5(6)
C40 O17 C41 C47 62.5(6)
C40 O17 C41 C48 -60.7(6)
C40 N6 C39 O16 8.4(5)
C40 N6 C39 C38 -169.7(3)
C40 N6 C49 C50 -8.0(5)
C40 N6 C49 C54 172.2(3)
C41 O17 C40 O18 8.4(7)
C41 O17 C40 N6 -172.7(4)
C45 N5 C35 O11 -157.8(3)
C45 N5 C35 O12 21.9(6)
C45 N5 C36 O13 -173.4(3)
C45 N5 C36 C37 7.2(4)
C45 C46 C61 C62 1.7(5)
C46 C37 C38 C39 -57.8(3)
C46 C37 C38 C54 52.9(4)
C46 C37 C38 C55 -179.4(3)
C46 C37 C58 C59 -54.5(4)
C46 C45 C64 C63 -1.3(5)
C46 C61 C62 C63 -1.7(6)
C49 N6 C39 O16 -174.0(3)
C49 N6 C39 C38 7.9(3)
C49 N6 C40 O17 -156.5(3)
C49 N6 C40 O18 22.5(6)
C49 C50 C51 C52 0.8(5)
C50 C49 C54 C38 -179.1(3)
C50 C49 C54 C53 0.0(5)
C50 C51 C52 C53 0.8(5)
C51 C52 C53 C54 -2.0(5)
C52 C53 C54 C38 -179.5(3)
C52 C53 C54 C49 1.6(5)
C54 C38 C39 O16 174.9(3)
C54 C38 C39 N6 -6.9(3)
C54 C38 C55 C56 -59.9(4)
C54 C49 C50 C51 -1.2(5)
C55 C38 C39 O16 54.7(4)
C55 C38 C39 N6 -127.1(3)
C55 C38 C54 C49 122.5(3)
C55 C38 C54 C53 -56.4(4)
C57 O20 C56 O19 -4.0(5)
C57 O20 C56 C55 174.0(3)
C58 C37 C38 C39 71.2(3)
C58 C37 C38 C54 -178.0(3)
C58 C37 C38 C55 -50.4(4)
C58 C37 C46 C45 125.2(3)
C58 C37 C46 C61 -57.1(5)
C60 O15 C59 O14 1.8(7)
C60 O15 C59 C58 179.6(4)
C61 C62 C63 C64 0.1(6)
C62 C63 C64 C45 1.4(6)
C64 C45 C46 C37 177.7(3)
C64 C45 C46 C61 -0.2(5)
